data_4332160
loop_
_publ_author_name
'Armentano, Donatella'
'De Munno, Giovanni'
'Guerra, Francesca'
'Julve, Miguel'
'Lloret, Francesc'

_publ_section_title
;
 Ligand Effects on the Structures of Extended Networks of
 Dicyanamide-Containing Transition-Metal Ions
;
_journal_issue 12
_journal_name_full 'Inorganic Chemistry'
_journal_page_first 4626
_journal_page_last 4636
_journal_paper_doi 10.1021/ic060044u
_journal_volume 45
_journal_year 2006
_chemical_formula_sum 'C18 H12 Co N8'
_chemical_formula_weight 399.29
_chemical_name_systematic
; 
 ? 
;
_space_group_IT_number 14
_symmetry_cell_setting monoclinic
_symmetry_space_group_name_Hall '-P 2yn'
_symmetry_space_group_name_H-M 'P 1 21/n 1'
_atom_sites_solution_hydrogens geom
_atom_sites_solution_primary direct
_atom_sites_solution_secondary difmap
_audit_creation_method SHELXL-97
_cell_angle_alpha 90.00
_cell_angle_beta 94.4930(10)
_cell_angle_gamma 90.00
_cell_formula_units_Z 4
_cell_length_a 8.8604(2)
_cell_length_b 15.4093(3)
_cell_length_c 12.8625(2)
_cell_measurement_reflns_used 7937
_cell_measurement_temperature 293(2)
_cell_volume 1750.75(6)
_computing_cell_refinement 'Bruker-Nonius SAINT'
_computing_data_collection 'Bruker-Nonius SAINT'
_computing_data_reduction 'Bruker SAINT'
_computing_molecular_graphics 'Bruker SHELXTL'
_computing_publication_material 'Bruker SHELXTL'
_computing_structure_refinement 'SHELXL-97 (Sheldrick, 1997)'
_computing_structure_solution 'SHELXS-97 (Sheldrick, 1990)'
_diffrn_ambient_temperature 293(2)
_diffrn_measured_fraction_theta_full 0.996
_diffrn_measured_fraction_theta_max 0.996
_diffrn_measurement_device_type 'CCD area detector'
_diffrn_measurement_method 'phi and omega scans'
_diffrn_radiation_monochromator graphite
_diffrn_radiation_source 'fine-focus sealed tube'
_diffrn_radiation_type MoK\a
_diffrn_radiation_wavelength 0.71073
_diffrn_reflns_av_R_equivalents 0.0234
_diffrn_reflns_av_sigmaI/netI 0.0235
_diffrn_reflns_limit_h_max 12
_diffrn_reflns_limit_h_min -12
_diffrn_reflns_limit_k_max 20
_diffrn_reflns_limit_k_min -18
_diffrn_reflns_limit_l_max 17
_diffrn_reflns_limit_l_min -17
_diffrn_reflns_number 19264
_diffrn_reflns_theta_full 29.00
_diffrn_reflns_theta_max 29.00
_diffrn_reflns_theta_min 2.07
_exptl_absorpt_coefficient_mu 1.001
_exptl_absorpt_correction_T_max 0.9065
_exptl_absorpt_correction_T_min 0.8404
_exptl_absorpt_correction_type empirical
_exptl_absorpt_process_details SADABS
_exptl_crystal_colour mauve
_exptl_crystal_density_diffrn 1.515
_exptl_crystal_density_method 'not measured'
_exptl_crystal_description polyhedral
_exptl_crystal_F_000 812
_exptl_crystal_size_max 0.18
_exptl_crystal_size_mid 0.12
_exptl_crystal_size_min 0.10
_refine_diff_density_max 0.388
_refine_diff_density_min -0.350
_refine_diff_density_rms 0.065
_refine_ls_extinction_method none
_refine_ls_goodness_of_fit_ref 1.075
_refine_ls_hydrogen_treatment constr
_refine_ls_matrix_type full
_refine_ls_number_parameters 244
_refine_ls_number_reflns 4638
_refine_ls_number_restraints 0
_refine_ls_restrained_S_all 1.075
_refine_ls_R_factor_all 0.0468
_refine_ls_R_factor_gt 0.0336
_refine_ls_shift/su_max 0.001
_refine_ls_shift/su_mean 0.000
_refine_ls_structure_factor_coef Fsqd
_refine_ls_weighting_details 'calc w=1/[\s^2^(Fo^2^)+(0.0607P)^2^+0.3602P] where P=(Fo^2^+2Fc^2^)/3'
_refine_ls_weighting_scheme calc
_refine_ls_wR_factor_gt 0.0975
_refine_ls_wR_factor_ref 0.1097
_reflns_number_gt 3667
_reflns_number_total 4638
_reflns_threshold_expression >2sigma(I)
_cod_data_source_file ic060044usup10.cif
_cod_data_source_block 11
_cod_depositor_comments
;
The following automatic conversions were performed:

'_symmetry_cell_setting' value 'Monoclinic' changed to 'monoclinic'
according to /home/saulius/struct/CIF-dictionaries/cif_core.dic
dictionary named 'cif_core.dic' version 2.4.2 from 2011-04-26.

Automatic conversion script
Id: cif_fix_values 1891 2012-01-12 08:04:46Z andrius 
;
_cod_original_sg_symbol_H-M P2(1)/n
_cod_database_code 4332160

loop_
_symmetry_equiv_pos_as_xyz
'x, y, z'
'-x+1/2, y+1/2, -z+1/2'
'-x, -y, -z'
'x-1/2, -y-1/2, z-1/2'

loop_
_atom_site_label
_atom_site_type_symbol
_atom_site_fract_x
_atom_site_fract_y
_atom_site_fract_z
_atom_site_U_iso_or_equiv
_atom_site_adp_type
_atom_site_occupancy
_atom_site_symmetry_multiplicity
_atom_site_calc_flag
_atom_site_refinement_flags
Co1 Co 0.25870(3) 0.966699(15) 0.789755(18) 0.03600(10) Uani 1 1 d .
N1 N 0.44859(17) 0.89893(10) 0.73011(12) 0.0396(3) Uani 1 1 d .
N2 N 0.24898(18) 1.00853(12) 0.62678(13) 0.0435(4) Uani 1 1 d .
C1 C 0.5584(2) 0.85306(14) 0.78071(19) 0.0533(5) Uani 1 1 d .
C2 C 0.6425(3) 0.79214(17) 0.7256(3) 0.0821(9) Uani 1 1 d .
H2 H 0.7181 0.7596 0.7615 0.099 Uiso 1 1 calc R
C3 C 0.6141(4) 0.78090(18) 0.6218(3) 0.0892(11) Uani 1 1 d .
H3 H 0.6680 0.7397 0.5871 0.107 Uiso 1 1 calc R
C4 C 0.5048(3) 0.83073(17) 0.5671(2) 0.0673(7) Uani 1 1 d .
C5 C 0.4754(4) 0.8272(2) 0.4550(3) 0.0937(12) Uani 1 1 d .
H5 H 0.5225 0.7851 0.4172 0.112 Uiso 1 1 calc R
C6 C 0.3805(4) 0.8843(3) 0.4048(2) 0.0972(13) Uani 1 1 d .
H6 H 0.3659 0.8820 0.3324 0.117 Uiso 1 1 calc R
C7 C 0.3027(3) 0.9475(2) 0.45945(18) 0.0710(8) Uani 1 1 d .
C8 C 0.2080(4) 1.0121(3) 0.4111(2) 0.0902(11) Uani 1 1 d .
H8 H 0.1883 1.0122 0.3391 0.108 Uiso 1 1 calc R
C9 C 0.1464(3) 1.0731(3) 0.4689(3) 0.0886(11) Uani 1 1 d .
H9 H 0.0885 1.1171 0.4362 0.106 Uiso 1 1 calc R
C10 C 0.1680(2) 1.07161(18) 0.5775(2) 0.0627(7) Uani 1 1 d .
C11 C 0.3200(2) 0.94897(14) 0.56974(15) 0.0475(5) Uani 1 1 d .
C12 C 0.4250(2) 0.89038(13) 0.62431(16) 0.0465(5) Uani 1 1 d .
C13 C 0.5932(3) 0.86794(19) 0.8946(2) 0.0706(7) Uani 1 1 d .
H13A H 0.5290 0.9131 0.9177 0.106 Uiso 1 1 calc R
H13B H 0.6972 0.8849 0.9076 0.106 Uiso 1 1 calc R
H13C H 0.5756 0.8154 0.9320 0.106 Uiso 1 1 calc R
C14 C 0.1048(3) 1.14404(18) 0.6388(3) 0.0817(9) Uani 1 1 d .
H14A H 0.1321 1.1353 0.7117 0.123 Uiso 1 1 calc R
H14B H -0.0035 1.1448 0.6266 0.123 Uiso 1 1 calc R
H14C H 0.1453 1.1983 0.6172 0.123 Uiso 1 1 calc R
N3 N 0.13350(19) 0.85331(11) 0.73750(14) 0.0491(4) Uani 1 1 d .
C15 C 0.0830(2) 0.78995(12) 0.70405(14) 0.0405(4) Uani 1 1 d .
N4 N 0.0105(2) 0.72327(12) 0.66309(18) 0.0711(6) Uani 1 1 d .
C16 C 0.0731(2) 0.64666(13) 0.66626(15) 0.0425(4) Uani 1 1 d .
N5 N 0.1169(2) 0.57749(11) 0.66587(14) 0.0495(4) Uani 1 1 d .
N6 N 0.0511(2) 1.02250(13) 0.82456(15) 0.0571(5) Uani 1 1 d .
C17 C -0.0627(2) 1.04168(12) 0.85436(15) 0.0428(4) Uani 1 1 d .
N7 N -0.1991(2) 1.06417(15) 0.87553(14) 0.0561(5) Uani 1 1 d .
C18 C -0.2294(2) 1.07172(13) 0.97249(15) 0.0423(4) Uani 1 1 d .
N8 N -0.2672(2) 1.08076(13) 1.05462(14) 0.0555(5) Uani 1 1 d .

loop_
_atom_site_aniso_label
_atom_site_aniso_U_11
_atom_site_aniso_U_22
_atom_site_aniso_U_33
_atom_site_aniso_U_23
_atom_site_aniso_U_13
_atom_site_aniso_U_12
Co1 0.04172(15) 0.02827(15) 0.03866(15) -0.00165(9) 0.00730(10) 0.00053(9)
N1 0.0406(8) 0.0305(8) 0.0482(8) -0.0005(6) 0.0074(6) 0.0000(6)
N2 0.0407(8) 0.0439(9) 0.0450(9) 0.0100(7) -0.0027(7) -0.0067(7)
C1 0.0459(10) 0.0399(11) 0.0753(14) 0.0156(10) 0.0130(10) 0.0043(9)
C2 0.0662(15) 0.0510(15) 0.134(3) 0.0263(17) 0.0397(16) 0.0237(12)
C3 0.104(2) 0.0441(15) 0.130(3) -0.0120(16) 0.072(2) 0.0041(15)
C4 0.0772(16) 0.0480(14) 0.0824(16) -0.0234(12) 0.0431(13) -0.0158(12)
C5 0.114(3) 0.090(2) 0.086(2) -0.0520(18) 0.063(2) -0.048(2)
C6 0.116(3) 0.127(3) 0.0522(15) -0.0351(18) 0.0329(16) -0.067(2)
C7 0.0774(17) 0.096(2) 0.0397(11) -0.0059(12) 0.0077(11) -0.0487(15)
C8 0.092(2) 0.130(3) 0.0442(13) 0.0306(17) -0.0238(14) -0.057(2)
C9 0.0724(18) 0.113(3) 0.0755(19) 0.0482(19) -0.0251(15) -0.0265(18)
C10 0.0459(11) 0.0671(16) 0.0723(15) 0.0315(13) -0.0121(10) -0.0147(11)
C11 0.0495(11) 0.0560(13) 0.0368(9) -0.0002(8) 0.0027(8) -0.0217(9)
C12 0.0500(10) 0.0409(11) 0.0512(11) -0.0122(8) 0.0192(9) -0.0131(8)
C13 0.0581(14) 0.0716(17) 0.0792(17) 0.0246(14) -0.0128(12) 0.0038(12)
C14 0.0609(15) 0.0594(16) 0.124(3) 0.0392(17) 0.0011(15) 0.0146(13)
N3 0.0516(9) 0.0368(9) 0.0595(10) -0.0035(8) 0.0076(8) -0.0043(8)
C15 0.0409(9) 0.0342(10) 0.0461(10) 0.0039(8) 0.0010(7) 0.0049(8)
N4 0.0602(12) 0.0376(11) 0.1100(17) -0.0151(11) -0.0284(11) 0.0073(9)
C16 0.0453(10) 0.0358(10) 0.0452(10) -0.0006(8) -0.0042(8) -0.0027(8)
N5 0.0598(10) 0.0334(9) 0.0547(10) 0.0039(7) 0.0009(8) 0.0034(8)
N6 0.0543(10) 0.0567(12) 0.0620(12) -0.0029(9) 0.0153(9) 0.0103(8)
C17 0.0502(11) 0.0387(11) 0.0396(9) 0.0006(7) 0.0042(8) 0.0019(8)
N7 0.0461(9) 0.0801(13) 0.0426(9) 0.0034(9) 0.0062(7) 0.0111(9)
C18 0.0406(9) 0.0396(11) 0.0468(10) 0.0078(8) 0.0048(8) 0.0018(8)
N8 0.0599(10) 0.0609(12) 0.0469(10) 0.0037(8) 0.0123(8) -0.0002(9)

loop_
_atom_type_symbol
_atom_type_description
_atom_type_scat_dispersion_real
_atom_type_scat_dispersion_imag
_atom_type_scat_source
C C 0.0033 0.0016 'International Tables Vol C Tables 4.2.6.8 and 6.1.1.4'
H H 0.0000 0.0000 'International Tables Vol C Tables 4.2.6.8 and 6.1.1.4'
N N 0.0061 0.0033 'International Tables Vol C Tables 4.2.6.8 and 6.1.1.4'
Co Co 0.3494 0.9721 'International Tables Vol C Tables 4.2.6.8 and 6.1.1.4'

loop_
_geom_angle_atom_site_label_1
_geom_angle_atom_site_label_2
_geom_angle_atom_site_label_3
_geom_angle
_geom_angle_site_symmetry_1
_geom_angle_site_symmetry_3
N5 Co1 N6 93.37(7) 2_556 .
N5 Co1 N8 92.57(7) 2_556 3_577
N6 Co1 N8 84.71(8) . 3_577
N5 Co1 N3 177.59(7) 2_556 .
N6 Co1 N3 87.74(7) . .
N8 Co1 N3 89.67(7) 3_577 .
N5 Co1 N1 94.76(7) 2_556 .
N6 Co1 N1 169.65(7) . .
N8 Co1 N1 101.29(7) 3_577 .
N3 Co1 N1 83.90(6) . .
N5 Co1 N2 90.08(7) 2_556 .
N6 Co1 N2 96.53(7) . .
N8 Co1 N2 177.01(7) 3_577 .
N3 Co1 N2 87.66(7) . .
N1 Co1 N2 77.09(6) . .
C1 N1 C12 118.98(18) . .
C1 N1 Co1 129.80(14) . .
C12 N1 Co1 109.64(12) . .
C10 N2 C11 119.24(19) . .
C10 N2 Co1 130.33(17) . .
C11 N2 Co1 109.45(13) . .
N1 C1 C2 119.9(2) . .
N1 C1 C13 119.0(2) . .
C2 C1 C13 121.0(2) . .
C3 C2 C1 120.9(3) . .
C2 C3 C4 120.0(2) . .
C3 C4 C12 117.3(2) . .
C3 C4 C5 123.4(3) . .
C12 C4 C5 119.2(3) . .
C6 C5 C4 120.8(3) . .
C5 C6 C7 121.5(3) . .
C6 C7 C8 124.3(3) . .
C6 C7 C11 119.4(3) . .
C8 C7 C11 116.3(3) . .
C9 C8 C7 120.2(2) . .
C8 C9 C10 120.9(3) . .
N2 C10 C9 120.9(3) . .
N2 C10 C14 120.0(2) . .
C9 C10 C14 119.1(3) . .
N2 C11 C7 122.2(2) . .
N2 C11 C12 117.98(17) . .
C7 C11 C12 119.6(2) . .
N1 C12 C4 122.8(2) . .
N1 C12 C11 117.88(17) . .
C4 C12 C11 119.2(2) . .
C15 N3 Co1 171.40(16) . .
N3 C15 N4 173.0(2) . .
C15 N4 C16 120.44(18) . .
N5 C16 N4 174.6(2) . .
C16 N5 Co1 160.18(17) . 2_546
C17 N6 Co1 168.87(18) . .
N6 C17 N7 172.5(2) . .
C18 N7 C17 119.15(18) . .
N8 C18 N7 174.4(2) . .
C18 N8 Co1 146.88(18) . 3_577

loop_
_geom_bond_atom_site_label_1
_geom_bond_atom_site_label_2
_geom_bond_distance
_geom_bond_site_symmetry_2
Co1 N5 2.0871(18) 2_556
Co1 N6 2.1097(18) .
Co1 N8 2.1269(18) 3_577
Co1 N3 2.1491(17) .
Co1 N1 2.1707(15) .
Co1 N2 2.1884(16) .
N1 C1 1.331(3) .
N1 C12 1.367(3) .
N2 C10 1.338(3) .
N2 C11 1.360(3) .
C1 C2 1.422(3) .
C1 C13 1.491(4) .
C2 C3 1.350(4) .
C3 C4 1.384(4) .
C4 C12 1.403(3) .
C4 C5 1.446(4) .
C5 C6 1.346(5) .
C6 C7 1.413(5) .
C7 C8 1.413(5) .
C7 C11 1.415(3) .
C8 C9 1.342(5) .
C9 C10 1.394(4) .
C10 C14 1.500(4) .
C11 C12 1.439(3) .
N3 C15 1.144(2) .
C15 N4 1.301(3) .
N4 C16 1.304(3) .
C16 N5 1.134(2) .
N5 Co1 2.0871(17) 2_546
N6 C17 1.145(3) .
C17 N7 1.307(3) .
N7 C18 1.301(3) .
C18 N8 1.142(2) .
N8 Co1 2.1269(18) 3_577
